data_7021825
loop_
_publ_author_name
'Meng, Yan'
'Liu, Jun-Liang'
'Zhang, Ze-Min'
'Lin, Wei-Quan'
'Lin, Zhuo-Jia'
'Tong, Ming-Liang'

_publ_section_title
;
 Ionothermal synthesis of two oxalate-bridged lanthanide(iii) chains with
 slow magnetization relaxation by using a deep eutectic solvent.
;
_journal_issue 36
_journal_name_full 'Dalton transactions (Cambridge, England : 2003)'
_journal_page_first 12853
_journal_page_last 12856
_journal_paper_doi 10.1039/c3dt51816g
_journal_volume 42
_journal_year 2013
_chemical_formula_sum 'C7 H22 Cl2 Er N O9'
_chemical_formula_weight 502.42
_chemical_name_systematic
;
 ?
;
_space_group_IT_number 14
_symmetry_cell_setting monoclinic
_symmetry_space_group_name_Hall '-P 2yn'
_symmetry_space_group_name_H-M 'P 1 21/n 1'
_atom_sites_solution_hydrogens geom
_atom_sites_solution_primary direct
_atom_sites_solution_secondary difmap
_audit_creation_method SHELXL-97
_cell_angle_alpha 90.00
_cell_angle_beta 109.627(2)
_cell_angle_gamma 90.00
_cell_formula_units_Z 4
_cell_length_a 9.0957(2)
_cell_length_b 15.1667(3)
_cell_length_c 12.0825(3)
_cell_measurement_temperature 150(2)
_cell_volume 1569.96(6)
_computing_cell_refinement
;
CrysAlisPro, Agilent Technologies
;
_computing_data_collection
;
CrysAlisPro, Agilent Technologies
;
_computing_data_reduction
;
CrysAlisPro, Agilent Technologies
;
_computing_molecular_graphics 'Bruker SHELXTL'
_computing_publication_material 'Bruker SHELXTL'
_computing_structure_refinement 'SHELXL-97 (Sheldrick, 1997)'
_computing_structure_solution 'SHELXS-97 (Sheldrick, 1990)'
_diffrn_ambient_temperature 150(2)
_diffrn_detector_area_resol_mean 16.0855
_diffrn_measured_fraction_theta_full 0.977
_diffrn_measured_fraction_theta_max 0.977
_diffrn_measurement_device_type 'Xcalibur, Sapphire3, Gemini ultra'
_diffrn_measurement_method 'phi and omega scans'
_diffrn_radiation_monochromator mirror
_diffrn_radiation_source 'Enhance Ultra (Cu) X-ray Source'
_diffrn_radiation_type CuK\a
_diffrn_radiation_wavelength 1.54178
_diffrn_reflns_av_R_equivalents 0.0311
_diffrn_reflns_av_sigmaI/netI 0.0396
_diffrn_reflns_limit_h_max 10
_diffrn_reflns_limit_h_min -10
_diffrn_reflns_limit_k_max 17
_diffrn_reflns_limit_k_min -13
_diffrn_reflns_limit_l_max 13
_diffrn_reflns_limit_l_min -11
_diffrn_reflns_number 4795
_diffrn_reflns_theta_full 61.17
_diffrn_reflns_theta_max 61.17
_diffrn_reflns_theta_min 4.86
_exptl_absorpt_coefficient_mu 13.435
_exptl_absorpt_correction_T_max 0.0954
_exptl_absorpt_correction_T_min 0.0321
_exptl_absorpt_correction_type multi-scan
_exptl_crystal_colour colorless
_exptl_crystal_density_diffrn 2.126
_exptl_crystal_density_method 'not measured'
_exptl_crystal_description strip
_exptl_crystal_F_000 980
_exptl_crystal_size_max 0.82
_exptl_crystal_size_mid 0.40
_exptl_crystal_size_min 0.33
_refine_diff_density_max 0.895
_refine_diff_density_min -0.801
_refine_diff_density_rms 0.141
_refine_ls_extinction_coef 0.00223(9)
_refine_ls_extinction_expression Fc^*^=kFc[1+0.001xFc^2^\l^3^/sin(2\q)]^-1/4^
_refine_ls_extinction_method SHELXL
_refine_ls_goodness_of_fit_ref 0.791
_refine_ls_hydrogen_treatment constr
_refine_ls_matrix_type full
_refine_ls_number_parameters 185
_refine_ls_number_reflns 2355
_refine_ls_number_restraints 12
_refine_ls_restrained_S_all 0.790
_refine_ls_R_factor_all 0.0316
_refine_ls_R_factor_gt 0.0284
_refine_ls_shift/su_max 0.001
_refine_ls_shift/su_mean 0.000
_refine_ls_structure_factor_coef Fsqd
_refine_ls_weighting_details 'calc w=1/[\s^2^(Fo^2^)+(0.0530P)^2^+8.9737P] where P=(Fo^2^+2Fc^2^)/3'
_refine_ls_weighting_scheme calc
_refine_ls_wR_factor_gt 0.0729
_refine_ls_wR_factor_ref 0.0769
_reflns_number_gt 2141
_reflns_number_total 2355
_reflns_threshold_expression >2sigma(I)
_cod_data_source_file c3dt51816g.txt
_cod_data_source_block 2
_cod_depositor_comments
;
The following automatic conversions were performed:

'_symmetry_cell_setting' value 'Monoclinic' changed to 'monoclinic'
according to /home/saulius/struct/CIF-dictionaries/cif_core.dic
dictionary named 'cif_core.dic' version 2.4.2 from 2011-04-26.

Automatic conversion script
Id: cif_fix_values 1891 2012-01-12 08:04:46Z andrius 
;
_cod_original_sg_symbol_H-M P2(1)/n
_cod_database_code 7021825

loop_
_symmetry_equiv_pos_as_xyz
'x, y, z'
'-x+1/2, y+1/2, -z+1/2'
'-x, -y, -z'
'x-1/2, -y-1/2, z-1/2'

loop_
_atom_site_label
_atom_site_type_symbol
_atom_site_fract_x
_atom_site_fract_y
_atom_site_fract_z
_atom_site_U_iso_or_equiv
_atom_site_adp_type
_atom_site_occupancy
_atom_site_symmetry_multiplicity
_atom_site_calc_flag
_atom_site_refinement_flags
Er1 Er 0.74581(3) 0.009718(17) 0.25300(2) 0.00866(15) Uani 1 1 d .
Cl1 Cl 0.78169(12) 0.17866(7) 0.32462(9) 0.0165(3) Uani 1 1 d .
Cl2 Cl 1.29560(12) -0.56627(7) 0.37089(9) 0.0167(3) Uani 1 1 d .
O1 O 0.5895(3) -0.08304(19) 0.0989(2) 0.0135(7) Uani 1 1 d .
O1W O 0.8908(4) 0.0164(2) 0.1295(3) 0.0202(8) Uani 1 1 d .
H1WB H 0.9757 -0.0111 0.1413 0.024 Uiso 1 1 d R
H1WA H 0.8504 0.0497 0.0711 0.024 Uiso 1 1 d R
O2 O 0.4110(3) -0.09152(19) -0.0821(2) 0.0126(7) Uani 1 1 d .
O2W O 0.5101(4) 0.0119(2) 0.2861(3) 0.0158(7) Uani 1 1 d .
H2WA H 0.4804 0.0583 0.3115 0.019 Uiso 1 1 d R
H2WB H 0.4531 -0.0337 0.2727 0.019 Uiso 1 1 d R
O3 O 1.0177(4) 0.0094(2) 0.3615(3) 0.0160(7) Uani 1 1 d .
O3W O 0.7931(4) -0.1376(2) 0.2956(3) 0.0203(7) Uani 1 1 d .
H3WA H 0.8449 -0.1537 0.3646 0.024 Uiso 1 1 d R
H3WB H 0.7585 -0.1758 0.2422 0.024 Uiso 1 1 d R
O4 O 1.2028(3) 0.00751(18) 0.5392(3) 0.0108(7) Uani 1 1 d .
O4W O 1.0879(4) -0.4072(2) 0.0499(3) 0.0210(7) Uani 1 1 d .
H4WA H 1.1476 -0.4426 0.0310 0.025 Uiso 1 1 d R
O5W O 0.8912(4) -0.2312(2) 0.4902(3) 0.0205(7) Uani 1 1 d .
H5WA H 0.8397 -0.2785 0.4854 0.025 Uiso 1 1 d R
H5WB H 0.9648 -0.2190 0.5527 0.025 Uiso 1 1 d R
N1 N 0.8037(4) -0.2424(2) -0.1321(3) 0.0141(8) Uani 1 1 d U
C1 C 0.5000(4) -0.0510(3) 0.0050(3) 0.0102(9) Uani 1 1 d .
C2 C 1.0635(5) 0.0049(3) 0.4704(4) 0.0102(10) Uani 1 1 d .
C3 C 0.8751(6) -0.2185(4) -0.2237(4) 0.0248(11) Uani 1 1 d .
H3A H 0.8251 -0.1651 -0.2651 0.037 Uiso 1 1 calc R
H3B H 0.8597 -0.2671 -0.2799 0.037 Uiso 1 1 calc R
H3C H 0.9871 -0.2078 -0.1857 0.037 Uiso 1 1 calc R
C4 C 0.6301(6) -0.2538(3) -0.1921(5) 0.0242(12) Uani 1 1 d .
H4A H 0.5843 -0.1979 -0.2279 0.036 Uiso 1 1 calc R
H4B H 0.5823 -0.2719 -0.1341 0.036 Uiso 1 1 calc R
H4C H 0.6112 -0.2991 -0.2531 0.036 Uiso 1 1 calc R
C5 C 0.8296(6) -0.1704(3) -0.0442(4) 0.0231(11) Uani 1 1 d U
H5A H 0.7787 -0.1164 -0.0833 0.035 Uiso 1 1 calc R
H5B H 0.9419 -0.1598 -0.0076 0.035 Uiso 1 1 calc R
H5C H 0.7853 -0.1874 0.0162 0.035 Uiso 1 1 calc R
C6 C 0.8695(5) -0.3291(3) -0.0738(4) 0.0139(9) Uani 1 1 d .
H6A H 0.8240 -0.3419 -0.0117 0.017 Uiso 1 1 calc R
H6B H 0.8368 -0.3768 -0.1329 0.017 Uiso 1 1 calc R
C7 C 1.0467(5) -0.3299(3) -0.0194(4) 0.0220(11) Uani 1 1 d .
H7A H 1.0949 -0.3304 -0.0817 0.026 Uiso 1 1 calc R
H7B H 1.0834 -0.2769 0.0300 0.026 Uiso 1 1 calc R

loop_
_atom_site_aniso_label
_atom_site_aniso_U_11
_atom_site_aniso_U_22
_atom_site_aniso_U_33
_atom_site_aniso_U_23
_atom_site_aniso_U_13
_atom_site_aniso_U_12
Er1 0.0086(2) 0.0084(2) 0.0096(2) -0.00005(9) 0.00379(13) 0.00008(9)
Cl1 0.0221(6) 0.0097(5) 0.0169(5) -0.0007(4) 0.0056(4) -0.0013(4)
Cl2 0.0132(5) 0.0214(6) 0.0157(6) -0.0025(4) 0.0054(4) 0.0006(4)
O1 0.0162(16) 0.0104(15) 0.0122(16) 0.0005(13) 0.0025(13) 0.0011(12)
O1W 0.0149(17) 0.033(2) 0.0166(18) 0.0069(14) 0.0097(14) 0.0071(14)
O2 0.0135(15) 0.0121(16) 0.0098(15) -0.0022(13) 0.0008(12) -0.0004(12)
O2W 0.0101(16) 0.0192(17) 0.0195(18) -0.0062(13) 0.0067(14) -0.0037(12)
O3 0.0139(17) 0.0244(18) 0.0115(19) 0.0013(13) 0.0065(14) 0.0008(13)
O3W 0.0293(18) 0.0103(16) 0.0134(16) 0.0008(13) -0.0031(14) 0.0029(14)
O4 0.0074(16) 0.0137(16) 0.0107(16) 0.0019(12) 0.0024(13) -0.0005(11)
O4W 0.0223(17) 0.0195(17) 0.0281(19) 0.0067(14) 0.0175(14) 0.0114(14)
O5W 0.0194(18) 0.0144(16) 0.0242(19) 0.0037(14) 0.0025(15) 0.0010(13)
N1 0.0134(11) 0.0142(12) 0.0152(12) 0.0003(8) 0.0057(9) -0.0006(8)
C1 0.012(2) 0.010(2) 0.012(2) -0.0007(17) 0.007(2) -0.0010(16)
C2 0.013(2) 0.007(2) 0.013(3) 0.0001(16) 0.007(2) -0.0003(16)
C3 0.029(3) 0.028(3) 0.023(3) 0.006(2) 0.016(2) 0.000(2)
C4 0.011(2) 0.034(3) 0.027(3) -0.003(2) 0.005(2) -0.001(2)
C5 0.0233(13) 0.0218(14) 0.0242(14) -0.0009(9) 0.0079(9) 0.0007(9)
C6 0.016(2) 0.011(2) 0.019(2) 0.0000(18) 0.0101(19) -0.0020(18)
C7 0.015(2) 0.021(3) 0.029(3) 0.005(2) 0.007(2) 0.002(2)

loop_
_atom_type_symbol
_atom_type_description
_atom_type_scat_dispersion_real
_atom_type_scat_dispersion_imag
_atom_type_scat_source
C C 0.0181 0.0091 'International Tables Vol C Tables 4.2.6.8 and 6.1.1.4'
H H 0.0000 0.0000 'International Tables Vol C Tables 4.2.6.8 and 6.1.1.4'
N N 0.0311 0.0180 'International Tables Vol C Tables 4.2.6.8 and 6.1.1.4'
O O 0.0492 0.0322 'International Tables Vol C Tables 4.2.6.8 and 6.1.1.4'
Cl Cl 0.3639 0.7018 'International Tables Vol C Tables 4.2.6.8 and 6.1.1.4'
Er Er -9.4367 3.9380 'International Tables Vol C Tables 4.2.6.8 and 6.1.1.4'

loop_
_geom_angle_atom_site_label_1
_geom_angle_atom_site_label_2
_geom_angle_atom_site_label_3
_geom_angle
_geom_angle_site_symmetry_1
_geom_angle_site_symmetry_3
O3W Er1 O1W 94.76(12) . .
O3W Er1 O2W 95.18(11) . .
O1W Er1 O2W 151.51(12) . .
O3W Er1 O3 78.04(11) . .
O1W Er1 O3 68.98(11) . .
O2W Er1 O3 139.34(11) . .
O3W Er1 O1 67.63(10) . .
O1W Er1 O1 80.87(11) . .
O2W Er1 O1 78.40(11) . .
O3 Er1 O1 131.75(10) . .
O3W Er1 O2 134.51(10) . 3_655
O1W Er1 O2 74.11(11) . 3_655
O2W Er1 O2 79.91(11) . 3_655
O3 Er1 O2 132.61(10) . 3_655
O1 Er1 O2 67.08(10) . 3_655
O3W Er1 O4 72.86(10) . 3_756
O1W Er1 O4 136.69(11) . 3_756
O2W Er1 O4 71.80(11) . 3_756
O3 Er1 O4 67.88(10) . 3_756
O1 Er1 O4 127.28(10) . 3_756
O2 Er1 O4 142.86(10) 3_655 3_756
O3W Er1 Cl1 149.31(8) . .
O1W Er1 Cl1 97.62(9) . .
O2W Er1 Cl1 87.12(8) . .
O3 Er1 Cl1 80.41(8) . .
O1 Er1 Cl1 142.13(7) . .
O2 Er1 Cl1 76.06(7) 3_655 .
O4 Er1 Cl1 78.92(7) 3_756 .
C1 O1 Er1 120.9(3) . .
Er1 O1W H1WB 123.9 . .
Er1 O1W H1WA 112.6 . .
H1WB O1W H1WA 123.5 . .
C1 O2 Er1 119.6(3) . 3_655
Er1 O2W H2WA 120.2 . .
Er1 O2W H2WB 119.9 . .
H2WA O2W H2WB 119.9 . .
C2 O3 Er1 120.0(3) . .
Er1 O3W H3WA 120.1 . .
Er1 O3W H3WB 120.1 . .
H3WA O3W H3WB 119.8 . .
C2 O4 Er1 118.9(3) . 3_756
C7 O4W H4WA 115.5 . .
H5WA O5W H5WB 120.0 . .
C4 N1 C5 108.5(4) . .
C4 N1 C3 108.4(4) . .
C5 N1 C3 110.2(4) . .
C4 N1 C6 108.0(3) . .
C5 N1 C6 111.2(4) . .
C3 N1 C6 110.5(4) . .
O2 C1 O1 127.7(4) . .
O2 C1 C1 116.2(4) . 3_655
O1 C1 C1 116.2(4) . 3_655
O3 C2 O4 127.0(4) . .
O3 C2 C2 117.1(5) . 3_756
O4 C2 C2 115.9(5) . 3_756
N1 C3 H3A 109.5 . .
N1 C3 H3B 109.5 . .
H3A C3 H3B 109.5 . .
N1 C3 H3C 109.5 . .
H3A C3 H3C 109.5 . .
H3B C3 H3C 109.5 . .
N1 C4 H4A 109.5 . .
N1 C4 H4B 109.5 . .
H4A C4 H4B 109.5 . .
N1 C4 H4C 109.5 . .
H4A C4 H4C 109.5 . .
H4B C4 H4C 109.5 . .
N1 C5 H5A 109.5 . .
N1 C5 H5B 109.5 . .
H5A C5 H5B 109.5 . .
N1 C5 H5C 109.5 . .
H5A C5 H5C 109.5 . .
H5B C5 H5C 109.5 . .
C7 C6 N1 113.8(4) . .
C7 C6 H6A 108.8 . .
N1 C6 H6A 108.8 . .
C7 C6 H6B 108.8 . .
N1 C6 H6B 108.8 . .
H6A C6 H6B 107.7 . .
O4W C7 C6 107.1(4) . .
O4W C7 H7A 110.3 . .
C6 C7 H7A 110.3 . .
O4W C7 H7B 110.3 . .
C6 C7 H7B 110.3 . .
H7A C7 H7B 108.6 . .

loop_
_geom_bond_atom_site_label_1
_geom_bond_atom_site_label_2
_geom_bond_distance
_geom_bond_site_symmetry_2
Er1 O3W 2.301(3) .
Er1 O1W 2.302(3) .
Er1 O2W 2.310(3) .
Er1 O3 2.378(3) .
Er1 O1 2.385(3) .
Er1 O2 2.421(3) 3_655
Er1 O4 2.409(3) 3_756
Er1 Cl1 2.6890(10) .
O1 C1 1.252(5) .
O1W H1WB 0.8474 .
O1W H1WA 0.8449 .
O2 C1 1.252(5) .
O2 Er1 2.421(3) 3_655
O2W H2WA 0.8470 .
O2W H2WB 0.8469 .
O3 C2 1.242(6) .
O3W H3WA 0.8441 .
O3W H3WB 0.8453 .
O4 C2 1.261(5) .
O4 Er1 2.409(3) 3_756
O4W C7 1.416(6) .
O4W H4WA 0.8476 .
O5W H5WA 0.8472 .
O5W H5WB 0.8443 .
N1 C4 1.510(6) .
N1 C5 1.485(6) .
N1 C3 1.503(6) .
N1 C6 1.516(6) .
C1 C1 1.551(9) 3_655
C2 C2 1.556(9) 3_756
C3 H3A 0.9800 .
C3 H3B 0.9800 .
C3 H3C 0.9800 .
C4 H4A 0.9800 .
C4 H4B 0.9800 .
C4 H4C 0.9800 .
C5 H5A 0.9800 .
C5 H5B 0.9800 .
C5 H5C 0.9800 .
C6 C7 1.523(6) .
C6 H6A 0.9900 .
C6 H6B 0.9900 .
C7 H7A 0.9900 .
C7 H7B 0.9900 .

loop_
_geom_torsion_atom_site_label_1
_geom_torsion_atom_site_label_2
_geom_torsion_atom_site_label_3
_geom_torsion_atom_site_label_4
_geom_torsion
_geom_torsion_site_symmetry_1
_geom_torsion_site_symmetry_4
O3W Er1 O1 C1 -176.5(3) . .
O1W Er1 O1 C1 -77.5(3) . .
O2W Er1 O1 C1 82.9(3) . .
O3 Er1 O1 C1 -128.4(3) . .
O2 Er1 O1 C1 -1.0(3) 3_655 .
O4 Er1 O1 C1 139.0(3) 3_756 .
Cl1 Er1 O1 C1 13.2(4) . .
O3W Er1 O3 C2 -79.3(3) . .
O1W Er1 O3 C2 -179.2(3) . .
O2W Er1 O3 C2 4.7(4) . .
O1 Er1 O3 C2 -124.0(3) . .
O2 Er1 O3 C2 139.6(3) 3_655 .
O4 Er1 O3 C2 -3.1(3) 3_756 .
Cl1 Er1 O3 C2 78.8(3) . .
Er1 O2 C1 O1 -179.1(3) 3_655 .
Er1 O2 C1 C1 0.5(5) 3_655 3_655
Er1 O1 C1 O2 -179.4(3) . .
Er1 O1 C1 C1 1.1(5) . 3_655
Er1 O3 C2 O4 -177.0(3) . .
Er1 O3 C2 C2 2.8(6) . 3_756
Er1 O4 C2 O3 -177.2(3) 3_756 .
Er1 O4 C2 C2 3.0(6) 3_756 3_756
C4 N1 C6 C7 174.5(4) . .
C5 N1 C6 C7 -66.6(5) . .
C3 N1 C6 C7 56.1(5) . .
N1 C6 C7 O4W 169.0(4) . .
